data_2211310
loop_
_publ_author_name
'Zhang, Hong-Hai'

_publ_section_title
;
 Diaquabis(4-formyl-2-methoxyphenolato)iron(II)
;
_journal_coeditor_code BX2033
_journal_issue 12
_journal_name_full 'Acta Crystallographica Section E'
_journal_page_first m3325
_journal_page_last m3327
_journal_paper_doi 10.1107/S1600536806047064
_journal_volume 62
_journal_year 2006
_chemical_formula_iupac '[Fe (C8 H7 O3)2 (H2 O)2]'
_chemical_formula_moiety 'C16 H18 Fe O8'
_chemical_formula_sum 'C16 H18 Fe O8'
_chemical_formula_weight 394.15
_chemical_name_systematic
;
Diaquabis(4-formyl-2-methoxyphenolato)iron(II)
;
_space_group_IT_number 15
_symmetry_cell_setting monoclinic
_symmetry_space_group_name_Hall '-C 2yc'
_symmetry_space_group_name_H-M 'C 1 2/c 1'
_atom_sites_solution_hydrogens geom
_atom_sites_solution_primary direct
_atom_sites_solution_secondary difmap
_audit_creation_method SHELXL-97
_cell_angle_alpha 90.00
_cell_angle_beta 106.5450(10)
_cell_angle_gamma 90.00
_cell_formula_units_Z 4
_cell_length_a 22.431(2)
_cell_length_b 10.551(2)
_cell_length_c 7.8463(7)
_cell_measurement_reflns_used 4892
_cell_measurement_temperature 291(2)
_cell_measurement_theta_max 28.35
_cell_measurement_theta_min 2.708
_cell_volume 1780.1(4)
_computing_cell_refinement 'SAINT-Plus (Bruker, 2002)'
_computing_data_collection 'SMART (Bruker, 2002)'
_computing_data_reduction SAINT-Plus
_computing_molecular_graphics 'SHELXTL (Bruker, 2002)'
_computing_publication_material SHELXTL
_computing_structure_refinement 'SHELXL97 (Sheldrick, 1997)'
_computing_structure_solution 'SHELXS97 (Sheldrick, 1997)'
_diffrn_ambient_temperature 291(2)
_diffrn_measured_fraction_theta_full 0.998
_diffrn_measured_fraction_theta_max 0.998
_diffrn_measurement_device_type 'Bruker APEX area-detector'
_diffrn_measurement_method '\f and \w'
_diffrn_radiation_monochromator graphite
_diffrn_radiation_source 'fine-focus sealed tube'
_diffrn_radiation_type MoK\a
_diffrn_radiation_wavelength 0.71073
_diffrn_reflns_av_R_equivalents 0.0183
_diffrn_reflns_av_sigmaI/netI 0.0162
_diffrn_reflns_limit_h_max 28
_diffrn_reflns_limit_h_min -27
_diffrn_reflns_limit_k_max 13
_diffrn_reflns_limit_k_min -13
_diffrn_reflns_limit_l_max 9
_diffrn_reflns_limit_l_min -9
_diffrn_reflns_number 6990
_diffrn_reflns_theta_full 26.50
_diffrn_reflns_theta_max 26.50
_diffrn_reflns_theta_min 1.89
_diffrn_standards_decay_% 0
_diffrn_standards_interval_count 0
_diffrn_standards_interval_time 0
_diffrn_standards_number 0
_exptl_absorpt_coefficient_mu 0.887
_exptl_absorpt_correction_T_max 0.7668
_exptl_absorpt_correction_T_min 0.7333
_exptl_absorpt_correction_type multi-scan
_exptl_absorpt_process_details '(SADABS; Sheldrick, 1996)'
_exptl_crystal_colour brown
_exptl_crystal_density_diffrn 1.471
_exptl_crystal_density_method 'not measured'
_exptl_crystal_description block
_exptl_crystal_F_000 816
_exptl_crystal_size_max 0.38
_exptl_crystal_size_mid 0.30
_exptl_crystal_size_min 0.30
_refine_diff_density_max 0.298
_refine_diff_density_min -0.300
_refine_ls_extinction_method none
_refine_ls_goodness_of_fit_ref 1.123
_refine_ls_hydrogen_treatment constr
_refine_ls_matrix_type full
_refine_ls_number_parameters 115
_refine_ls_number_reflns 1848
_refine_ls_number_restraints 3
_refine_ls_restrained_S_all 1.123
_refine_ls_R_factor_all 0.0351
_refine_ls_R_factor_gt 0.0333
_refine_ls_shift/su_max 0.000
_refine_ls_shift/su_mean 0.000
_refine_ls_structure_factor_coef Fsqd
_refine_ls_weighting_details 'calc w=1/[\s^2^(Fo^2^)+(0.0588P)^2^+1.5762P] where P=(Fo^2^+2Fc^2^)/3'
_refine_ls_weighting_scheme calc
_refine_ls_wR_factor_gt 0.1012
_refine_ls_wR_factor_ref 0.1026
_reflns_number_gt 1738
_reflns_number_total 1848
_reflns_threshold_expression I>2\s(I)
_cod_data_source_file bx2033.cif
_cod_data_source_block I
_cod_depositor_comments
;
The following automatic conversions were performed:
'_symmetry_cell_setting' value 'Monoclinic' changed to 'monoclinic'
according to '/home/saulius/struct/CIF-dictionaries/cif_core.dic'
dictionary named 'cif_core.dic' version 2.4.1 from 2010-06-29.

Automatic conversion script
Id: cif_fix_enum 1527 2010-12-29 10:47:43Z saulius 

The following automatic conversions were performed:

'_symmetry_cell_setting' value 'Monoclinic' changed to 'monoclinic'
according to /home/saulius/struct/CIF-dictionaries/cif_core.dic
dictionary named 'cif_core.dic' version 2.4.1 from 2010-06-29.

Automatic conversion script
Id: cif_fix_values 1715 2011-07-08 13:25:40Z adriana 
;
_cod_original_sg_symbol_H-M 'C 2/c'
_cod_database_code 2211310
_cod_database_fobs_code 2211310

loop_
_symmetry_equiv_pos_as_xyz
'x, y, z'
'-x, y, -z+1/2'
'x+1/2, y+1/2, z'
'-x+1/2, y+1/2, -z+1/2'
'-x, -y, -z'
'x, -y, z-1/2'
'-x+1/2, -y+1/2, -z'
'x+1/2, -y+1/2, z-1/2'

loop_
_atom_site_type_symbol
_atom_site_label
_atom_site_fract_x
_atom_site_fract_y
_atom_site_fract_z
_atom_site_U_iso_or_equiv
_atom_site_adp_type
_atom_site_calc_flag
_atom_site_refinement_flags
_atom_site_occupancy
Fe Fe1 1.0000 0.34205(3) 0.2500 0.03232(16) Uani d S 1
O O2 0.92451(7) 0.18753(14) 0.24652(18) 0.0389(3) Uani d . 1
O O1 0.95298(6) 0.30219(13) -0.01489(17) 0.0332(3) Uani d . 1
O O3 0.67960(7) 0.08095(19) -0.2963(3) 0.0570(5) Uani d . 1
O O4 1.06107(7) 0.47872(15) 0.1971(2) 0.0478(4) Uani d D 1
H H4A 1.0984 0.4658 0.2028 0.057 Uiso d RD 1
H H4B 1.0502 0.5487 0.1468 0.057 Uiso d RD 1
C C1 0.89868(8) 0.24635(17) -0.0523(2) 0.0290(4) Uani d . 1
C C2 0.85673(10) 0.2473(2) -0.2224(3) 0.0375(4) Uani d . 1
H H2 0.8677 0.2869 -0.3149 0.045 Uiso calc R 1
C C3 0.79932(10) 0.1904(2) -0.2550(3) 0.0392(5) Uani d . 1
H H3 0.7721 0.1925 -0.3693 0.047 Uiso calc R 1
C C4 0.78139(9) 0.13019(19) -0.1208(3) 0.0352(4) Uani d . 1
C C5 0.82289(9) 0.12569(19) 0.0509(3) 0.0342(4) Uani d . 1
H H5 0.8117 0.0846 0.1420 0.041 Uiso calc R 1
C C6 0.88023(9) 0.18221(17) 0.0836(2) 0.0296(4) Uani d . 1
C C7 0.91189(15) 0.1255(3) 0.3926(3) 0.0707(9) Uani d . 1
H H7A 0.8751 0.1609 0.4127 0.106 Uiso calc R 1
H H7B 0.9464 0.1370 0.4969 0.106 Uiso calc R 1
H H7C 0.9057 0.0367 0.3672 0.106 Uiso calc R 1
C C8 0.71931(10) 0.0782(2) -0.1533(3) 0.0458(5) Uani d . 1
H H8 0.7091 0.0401 -0.0585 0.055 Uiso calc R 1

loop_
_atom_site_aniso_label
_atom_site_aniso_U_11
_atom_site_aniso_U_22
_atom_site_aniso_U_33
_atom_site_aniso_U_12
_atom_site_aniso_U_13
_atom_site_aniso_U_23
Fe1 0.0273(2) 0.0292(2) 0.0378(3) 0.000 0.00514(16) 0.000
O2 0.0423(8) 0.0400(8) 0.0300(7) -0.0124(6) 0.0032(6) 0.0060(6)
O1 0.0299(7) 0.0348(7) 0.0339(7) -0.0079(5) 0.0074(5) 0.0020(6)
O3 0.0302(8) 0.0696(12) 0.0666(11) -0.0108(8) 0.0062(7) -0.0170(9)
O4 0.0263(7) 0.0387(8) 0.0763(11) 0.0001(6) 0.0113(7) 0.0205(8)
C1 0.0303(9) 0.0236(8) 0.0333(9) -0.0021(7) 0.0094(7) -0.0026(7)
C2 0.0411(11) 0.0388(10) 0.0310(9) -0.0083(8) 0.0077(8) 0.0020(8)
C3 0.0371(11) 0.0394(10) 0.0354(10) -0.0049(8) 0.0011(8) -0.0025(8)
C4 0.0308(10) 0.0303(9) 0.0436(11) -0.0047(7) 0.0092(8) -0.0078(8)
C5 0.0373(10) 0.0300(9) 0.0375(10) -0.0065(8) 0.0142(8) -0.0023(8)
C6 0.0324(9) 0.0241(8) 0.0309(9) -0.0022(7) 0.0068(7) -0.0016(7)
C7 0.0786(19) 0.090(2) 0.0361(13) -0.0359(17) 0.0049(12) 0.0186(13)
C8 0.0355(11) 0.0448(12) 0.0588(14) -0.0083(9) 0.0163(10) -0.0117(10)

loop_
_atom_type_symbol
_atom_type_description
_atom_type_scat_dispersion_real
_atom_type_scat_dispersion_imag
_atom_type_scat_source
C C 0.0033 0.0016 'International Tables Vol C Tables 4.2.6.8 and 6.1.1.4'
H H 0.0000 0.0000 'International Tables Vol C Tables 4.2.6.8 and 6.1.1.4'
O O 0.0106 0.0060 'International Tables Vol C Tables 4.2.6.8 and 6.1.1.4'
Fe Fe 0.3463 0.8444 'International Tables Vol C Tables 4.2.6.8 and 6.1.1.4'

loop_
_geom_angle_atom_site_label_1
_geom_angle_atom_site_label_2
_geom_angle_atom_site_label_3
_geom_angle_site_symmetry_1
_geom_angle_site_symmetry_3
_geom_angle
_geom_angle_publ_flag
O1 Fe1 O1 . 2_755 156.76(8) y
O4 Fe1 O2 . . 168.49(6) y
O1 Fe1 O2 . . 71.94(5) y
O1 Fe1 O2 . 2_755 91.72(5) y
O1 Fe1 O4 . . 96.55(6) y
O1 Fe1 O4 . 2_755 99.28(6) y
O2 Fe1 O2 . 2_755 91.92(8) y
O4 Fe1 O2 . 2_755 88.30(6) y
O4 Fe1 O4 . 2_755 93.78(9) y
O1 Fe1 O4 2_755 . 99.28(6) ?
O1 Fe1 O4 2_755 2_755 96.55(6) ?
O1 Fe1 O2 2_755 . 91.72(5) ?
O4 Fe1 O2 2_755 . 88.30(6) ?
O1 Fe1 O2 2_755 2_755 71.94(5) ?
O4 Fe1 O2 2_755 2_755 168.49(6) ?
C6 O2 C7 . . 118.32(17) ?
C6 O2 Fe1 . . 111.48(11) ?
C7 O2 Fe1 . . 128.43(14) ?
C1 O1 Fe1 . . 119.19(11) ?
Fe1 O4 H4A . . 125.0 ?
Fe1 O4 H4B . . 125.1 ?
H4A O4 H4B . . 108.7 ?
O1 C1 C2 . . 122.79(17) ?
O1 C1 C6 . . 119.84(16) ?
C2 C1 C6 . . 117.37(17) ?
C3 C2 C1 . . 120.95(18) ?
C3 C2 H2 . . 119.5 ?
C1 C2 H2 . . 119.5 ?
C2 C3 C4 . . 121.16(19) ?
C2 C3 H3 . . 119.4 ?
C4 C3 H3 . . 119.4 ?
C3 C4 C5 . . 119.26(18) ?
C3 C4 C8 . . 120.8(2) ?
C5 C4 C8 . . 119.9(2) ?
C6 C5 C4 . . 119.65(18) ?
C6 C5 H5 . . 120.2 ?
C4 C5 H5 . . 120.2 ?
C5 C6 O2 . . 125.44(18) ?
C5 C6 C1 . . 121.58(18) ?
O2 C6 C1 . . 112.94(16) ?
O2 C7 H7A . . 109.5 ?
O2 C7 H7B . . 109.5 ?
H7A C7 H7B . . 109.5 ?
O2 C7 H7C . . 109.5 ?
H7A C7 H7C . . 109.5 ?
H7B C7 H7C . . 109.5 ?
O3 C8 C4 . . 124.5(2) ?
O3 C8 H8 . . 117.7 ?
C4 C8 H8 . . 117.7 ?

loop_
_geom_bond_atom_site_label_1
_geom_bond_atom_site_label_2
_geom_bond_site_symmetry_2
_geom_bond_distance
_geom_bond_publ_flag
Fe1 O1 . 2.0882(13) y
Fe1 O1 2_755 2.0882(13) ?
Fe1 O4 . 2.1100(14) y
Fe1 O4 2_755 2.1100(14) ?
Fe1 O2 . 2.3452(14) y
Fe1 O2 2_755 2.3452(14) ?
O2 C6 . 1.379(2) ?
O2 C7 . 1.416(3) ?
O1 C1 . 1.309(2) ?
O3 C8 . 1.218(3) ?
O4 H4A . 0.8370 ?
O4 H4B . 0.8397 ?
C1 C2 . 1.397(3) ?
C1 C6 . 1.420(3) ?
C2 C3 . 1.377(3) ?
C2 H2 . 0.9300 ?
C3 C4 . 1.384(3) ?
C3 H3 . 0.9300 ?
C4 C5 . 1.403(3) ?
C4 C8 . 1.450(3) ?
C5 C6 . 1.374(3) ?
C5 H5 . 0.9300 ?
C7 H7A . 0.9600 ?
C7 H7B . 0.9600 ?
C7 H7C . 0.9600 ?
C8 H8 . 0.9300 ?

loop_
_geom_hbond_atom_site_label_D
_geom_hbond_atom_site_label_H
_geom_hbond_atom_site_label_A
_geom_hbond_site_symmetry_A
_geom_hbond_distance_DH
_geom_hbond_distance_HA
_geom_hbond_distance_DA
_geom_hbond_angle_DHA
O4 H4A O3 8_556 0.84 1.89 2.718(2) 173.6
O4 H4B O1 5_765 0.84 1.87 2.689(2) 163.3

loop_
_geom_torsion_atom_site_label_1
_geom_torsion_atom_site_label_2
_geom_torsion_atom_site_label_3
_geom_torsion_atom_site_label_4
_geom_torsion_site_symmetry_1
_geom_torsion
O1 Fe1 O2 C6 . -17.47(12)
O1 Fe1 O2 C6 2_755 179.37(13)
O4 Fe1 O2 C6 . -17.8(4)
O4 Fe1 O2 C6 2_755 82.87(13)
O2 Fe1 O2 C6 2_755 -108.65(14)
O1 Fe1 O2 C7 . 178.2(3)
O1 Fe1 O2 C7 2_755 15.0(2)
O4 Fe1 O2 C7 . 177.9(3)
O4 Fe1 O2 C7 2_755 -81.5(2)
O2 Fe1 O2 C7 2_755 87.0(2)
O1 Fe1 O1 C1 2_755 65.70(13)
O4 Fe1 O1 C1 . -161.56(13)
O4 Fe1 O1 C1 2_755 -66.63(14)
O2 Fe1 O1 C1 . 18.50(13)
O2 Fe1 O1 C1 2_755 109.96(14)
Fe1 O1 C1 C2 . 161.81(15)
Fe1 O1 C1 C6 . -17.7(2)
O1 C1 C2 C3 . -178.14(19)
C6 C1 C2 C3 . 1.4(3)
C1 C2 C3 C4 . -0.2(3)
C2 C3 C4 C5 . -0.9(3)
C2 C3 C4 C8 . 175.7(2)
C3 C4 C5 C6 . 0.8(3)
C8 C4 C5 C6 . -175.86(19)
C4 C5 C6 O2 . 178.19(18)
C4 C5 C6 C1 . 0.4(3)
C7 O2 C6 C5 . 2.9(3)
Fe1 O2 C6 C5 . -163.26(16)
C7 O2 C6 C1 . -179.2(2)
Fe1 O2 C6 C1 . 14.68(19)
O1 C1 C6 C5 . 178.04(17)
C2 C1 C6 C5 . -1.5(3)
O1 C1 C6 O2 . 0.0(3)
C2 C1 C6 O2 . -179.51(17)
C3 C4 C8 O3 . 1.3(4)
C5 C4 C8 O3 . 177.8(2)
